data_7106101
loop_
_publ_author_name
'Ross Inglis'
'Fraser White'
'Stergios Piligkos'
'Wolfgang Wernsdorfer'
'Euan K. Brechin'
'Giannis S. Papaefstathiou'

_publ_section_title
;
 Chiral single-molecule magnets: a partial Mn(III) supertetrahedron from
 achiral components
;
_journal_name_full Chem.Commun.
_journal_page_first 3090
_journal_paper_doi 10.1039/c0cc05750a
_journal_volume 47
_journal_year 2011
_chemical_compound_source 'Ross Inglis'
_chemical_formula_moiety 'C58 H67 Mn9 N6 O29'
_chemical_formula_sum 'C58 H69 Mn9 N6 O28.5'
_chemical_formula_weight 1800.65
_chemical_name_systematic
;
?
;
_space_group_IT_number 197
_symmetry_cell_setting cubic
_symmetry_space_group_name_Hall 'I 2 2 3'
_symmetry_space_group_name_H-M 'I 2 3'
_atom_sites_solution_hydrogens geom
_atom_sites_solution_primary direct
_atom_sites_solution_secondary difmap
_audit_creation_method SHELXL-97
_cell_angle_alpha 90.00
_cell_angle_beta 90.00
_cell_angle_gamma 90.00
_cell_formula_units_Z 8
_cell_length_a 25.729(4)
_cell_length_b 25.729(4)
_cell_length_c 25.729(4)
_cell_measurement_reflns_used 2918
_cell_measurement_temperature 150(2)
_cell_measurement_theta_max 19.809
_cell_measurement_theta_min 2.239
_cell_volume 17032(5)
_computing_molecular_graphics Shelxp
_computing_publication_material 'Platon, encifer'
_computing_structure_refinement 'SHELXL-97 (Sheldrick, 2008)'
_computing_structure_solution Shelxs
_diffrn_ambient_temperature 150(2)
_diffrn_measured_fraction_theta_full 0.999
_diffrn_measured_fraction_theta_max 0.999
_diffrn_measurement_device_type 'Bruker Smart Apex CCD'
_diffrn_measurement_method 'Omega scans'
_diffrn_radiation_monochromator graphite
_diffrn_radiation_source 'fine-focus sealed tube'
_diffrn_radiation_type MoK\a
_diffrn_radiation_wavelength 0.71073
_diffrn_reflns_av_R_equivalents 0.0395
_diffrn_reflns_av_sigmaI/netI 0.0636
_diffrn_reflns_limit_h_max 32
_diffrn_reflns_limit_h_min 1
_diffrn_reflns_limit_k_max 32
_diffrn_reflns_limit_k_min 0
_diffrn_reflns_limit_l_max 18
_diffrn_reflns_limit_l_min -18
_diffrn_reflns_number 26150
_diffrn_reflns_theta_full 26.37
_diffrn_reflns_theta_max 26.37
_diffrn_reflns_theta_min 1.94
_exptl_absorpt_coefficient_mu 1.359
_exptl_absorpt_correction_T_max 0.7452
_exptl_absorpt_correction_T_min 0.6449
_exptl_absorpt_correction_type multi-scan
_exptl_absorpt_process_details 'SADABS 2007/2'
_exptl_crystal_colour black
_exptl_crystal_density_diffrn 1.404
_exptl_crystal_density_method 'not measured'
_exptl_crystal_description block
_exptl_crystal_F_000 7296
_exptl_crystal_recrystallization_method 'Diffusion of Et2O into Acetone solution'
_exptl_crystal_size_max 0.30
_exptl_crystal_size_mid 0.30
_exptl_crystal_size_min 0.22
_refine_diff_density_max 0.778
_refine_diff_density_min -0.313
_refine_diff_density_rms 0.092
_refine_ls_abs_structure_details 'Flack H D (1983), Acta Cryst. A39, 876-881'
_refine_ls_abs_structure_Flack 0.00(3)
_refine_ls_extinction_method none
_refine_ls_goodness_of_fit_ref 1.062
_refine_ls_hydrogen_treatment constr
_refine_ls_matrix_type full
_refine_ls_number_parameters 309
_refine_ls_number_reflns 5844
_refine_ls_number_restraints 1
_refine_ls_restrained_S_all 1.062
_refine_ls_R_factor_all 0.0682
_refine_ls_R_factor_gt 0.0509
_refine_ls_shift/su_max 0.001
_refine_ls_shift/su_mean 0.000
_refine_ls_structure_factor_coef Fsqd
_refine_ls_weighting_details 'calc w=1/[\s^2^(Fo^2^)+(0.0736P)^2^+7.0372P] where P=(Fo^2^+2Fc^2^)/3'
_refine_ls_weighting_scheme calc
_refine_ls_wR_factor_gt 0.1255
_refine_ls_wR_factor_ref 0.1312
_reflns_number_gt 4776
_reflns_number_total 5844
_reflns_threshold_expression >2sigma(I)
_cod_data_source_file C0CC05750A.TXT
_cod_data_source_block eb9009
_cod_original_cell_volume 17032(4)
_cod_original_formula_sum 'C58 H69 Mn9 N6 O28.50'
_cod_database_code 7106101

loop_
_symmetry_equiv_pos_as_xyz
'x, y, z'
'y, z, x'
'z, x, y'
'x, -y, -z'
'y, -z, -x'
'z, -x, -y'
'-y, z, -x'
'-z, x, -y'
'-z, -x, y'
'-x, -y, z'
'-y, -z, x'
'-x, y, -z'
'x+1/2, y+1/2, z+1/2'
'y+1/2, z+1/2, x+1/2'
'z+1/2, x+1/2, y+1/2'
'x+1/2, -y+1/2, -z+1/2'
'y+1/2, -z+1/2, -x+1/2'
'z+1/2, -x+1/2, -y+1/2'
'-y+1/2, z+1/2, -x+1/2'
'-z+1/2, x+1/2, -y+1/2'
'-z+1/2, -x+1/2, y+1/2'
'-x+1/2, -y+1/2, z+1/2'
'-y+1/2, -z+1/2, x+1/2'
'-x+1/2, y+1/2, -z+1/2'

loop_
_atom_site_label
_atom_site_type_symbol
_atom_site_fract_x
_atom_site_fract_y
_atom_site_fract_z
_atom_site_U_iso_or_equiv
_atom_site_adp_type
_atom_site_occupancy
_atom_site_symmetry_multiplicity
_atom_site_calc_flag
_atom_site_refinement_flags
_atom_site_disorder_assembly
_atom_site_disorder_group
Mn1 Mn 0.19823(3) 0.69527(3) 0.22157(3) 0.02471(18) Uani 1 1 d . . .
Mn2 Mn 0.13501(3) 0.73177(3) 0.32326(3) 0.02785(19) Uani 1 1 d . . .
Mn3 Mn 0.24651(3) 0.67297(3) 0.34215(3) 0.02472(18) Uani 1 1 d . B .
O333 O 0.30933(13) 0.69067(13) 0.30933(13) 0.0235(13) Uani 1 3 d S . .
C2A C 0.1789(2) 0.7524(2) 0.1202(2) 0.0378(14) Uani 1 1 d . . .
C1A C 0.1488(3) 0.7894(3) 0.0858(3) 0.061(2) Uani 1 1 d . . .
H1A1 H 0.1401 0.8208 0.1056 0.091 Uiso 1 1 calc R . .
H1A2 H 0.1168 0.7726 0.0739 0.091 Uiso 1 1 calc R . .
H1A3 H 0.1701 0.7990 0.0557 0.091 Uiso 1 1 calc R . .
O22A O 0.16455(14) 0.74581(15) 0.16597(15) 0.0338(9) Uani 1 1 d . . .
O21A O 0.21648(15) 0.72999(16) 0.09878(15) 0.0373(9) Uani 1 1 d . . .
O1B O 0.07747(14) 0.72756(17) 0.36656(15) 0.0370(9) Uani 1 1 d . . .
C1B C 0.0496(2) 0.6856(2) 0.3773(2) 0.0336(13) Uani 1 1 d . . .
C2B C 0.0477(2) 0.6406(2) 0.3445(2) 0.0353(13) Uani 1 1 d . . .
C6B C 0.0191(2) 0.6866(3) 0.4220(2) 0.0412(15) Uani 1 1 d . . .
H6B H 0.0197 0.7162 0.4441 0.049 Uiso 1 1 calc R . .
C5B C -0.0121(2) 0.6443(3) 0.4344(2) 0.055(2) Uani 1 1 d . . .
H5B H -0.0333 0.6458 0.4646 0.066 Uiso 1 1 calc R . .
C4B C -0.0131(3) 0.6013(3) 0.4047(3) 0.0508(18) Uani 1 1 d . . .
H4B H -0.0337 0.5724 0.4150 0.061 Uiso 1 1 calc R . .
C3B C 0.0148(2) 0.5988(3) 0.3606(3) 0.0484(17) Uani 1 1 d . . .
H3B H 0.0127 0.5685 0.3396 0.058 Uiso 1 1 calc R . .
C21B C 0.0750(2) 0.6375(2) 0.2938(2) 0.0323(12) Uani 1 1 d . . .
N22B N 0.11019(16) 0.67111(19) 0.28250(18) 0.0319(10) Uani 1 1 d . . .
C24B C 0.0620(3) 0.5966(3) 0.2558(3) 0.0508(17) Uani 1 1 d . . .
H24A H 0.0842 0.6002 0.2251 0.076 Uiso 1 1 calc R . .
H24B H 0.0254 0.6000 0.2455 0.076 Uiso 1 1 calc R . .
H24C H 0.0676 0.5624 0.2716 0.076 Uiso 1 1 calc R . .
O23B O 0.13161(14) 0.66727(15) 0.23508(14) 0.0326(9) Uani 1 1 d . . .
O1C O 0.18106(13) 0.66606(14) 0.37441(12) 0.0276(8) Uani 1 1 d . . .
C1C C 0.1792(2) 0.6616(2) 0.4269(2) 0.0297(12) Uani 1 1 d . . .
C2C C 0.2095(2) 0.6921(2) 0.4605(2) 0.0304(12) Uani 1 1 d . . .
C6C C 0.1454(2) 0.6242(2) 0.4479(2) 0.0344(13) Uani 1 1 d . . .
H6C H 0.1230 0.6046 0.4260 0.041 Uiso 1 1 calc R . .
C5C C 0.1456(2) 0.6164(2) 0.5012(3) 0.0444(15) Uani 1 1 d . . .
H5C H 0.1243 0.5898 0.5155 0.053 Uiso 1 1 calc R . .
C4C C 0.1760(3) 0.6461(3) 0.5342(2) 0.0453(16) Uani 1 1 d . . .
H4C H 0.1752 0.6405 0.5707 0.054 Uiso 1 1 calc R . .
C3C C 0.2073(2) 0.6838(2) 0.5131(2) 0.0357(13) Uani 1 1 d . . .
H3C H 0.2280 0.7046 0.5355 0.043 Uiso 1 1 calc R . .
C21C C 0.2414(2) 0.7344(2) 0.43966(19) 0.0295(12) Uani 1 1 d . . .
C24C C 0.2523(3) 0.7825(2) 0.4712(2) 0.0459(16) Uani 1 1 d . . .
H24D H 0.2746 0.8060 0.4511 0.069 Uiso 1 1 calc R . .
H24E H 0.2699 0.7728 0.5035 0.069 Uiso 1 1 calc R . .
H24F H 0.2195 0.8001 0.4793 0.069 Uiso 1 1 calc R . .
N22C N 0.26062(17) 0.72969(17) 0.39300(17) 0.0277(10) Uani 1 1 d . . .
O23C O 0.28492(13) 0.77198(14) 0.37186(14) 0.0289(8) Uani 1 1 d . . .
O123 O 0.20032(13) 0.73210(14) 0.28663(13) 0.0241(7) Uani 1 1 d . . .
O1D O 0.21213(14) 0.64156(14) 0.16930(14) 0.0291(8) Uani 1 1 d . . .
C2D C 0.1752(2) 0.6114(2) 0.1422(3) 0.0460(16) Uani 1 1 d . . .
H2D1 H 0.1505 0.5963 0.1670 0.069 Uiso 1 1 calc R . .
H2D2 H 0.1930 0.5835 0.1233 0.069 Uiso 1 1 calc R . .
H2D3 H 0.1564 0.6335 0.1175 0.069 Uiso 1 1 calc R . .
O1E O 0.28120(19) 0.61223(17) 0.38699(18) 0.0519(12) Uani 1 1 d D . .
H1E1 H 0.2578 0.5970 0.4047 0.078 Uiso 1 1 d R A 1
H1E2 H 0.2955 0.5905 0.3666 0.078 Uiso 1 1 d R A 1
C2E C 0.3204(7) 0.6009(10) 0.4180(8) 0.068(7) Uiso 0.33 1 d PD B 2
H2E1 H 0.3166 0.5653 0.4309 0.103 Uiso 0.33 1 calc PR B 2
H2E2 H 0.3207 0.6252 0.4474 0.103 Uiso 0.33 1 calc PR B 2
H2E3 H 0.3531 0.6040 0.3987 0.103 Uiso 0.33 1 calc PR B 2
O1S O 0.3635(6) 0.6141(7) 0.3912(7) 0.016(4) Uiso 0.17 1 d P C 3

loop_
_atom_site_aniso_label
_atom_site_aniso_U_11
_atom_site_aniso_U_22
_atom_site_aniso_U_33
_atom_site_aniso_U_23
_atom_site_aniso_U_13
_atom_site_aniso_U_12
Mn1 0.0230(4) 0.0281(4) 0.0230(4) -0.0025(3) 0.0001(3) -0.0028(3)
Mn2 0.0224(4) 0.0305(4) 0.0307(4) -0.0030(4) 0.0043(3) -0.0017(3)
Mn3 0.0243(4) 0.0262(4) 0.0236(4) -0.0026(3) 0.0032(3) -0.0016(3)
O333 0.0235(13) 0.0235(13) 0.0235(13) 0.0002(14) -0.0002(14) 0.0002(14)
C2A 0.033(3) 0.046(4) 0.034(3) 0.000(3) -0.004(3) 0.005(3)
C1A 0.070(5) 0.067(5) 0.045(4) 0.009(4) -0.005(4) 0.027(4)
O22A 0.033(2) 0.037(2) 0.031(2) -0.0006(17) -0.0045(17) 0.0031(17)
O21A 0.038(2) 0.044(2) 0.030(2) 0.0013(19) -0.0016(17) 0.0039(19)
O1B 0.0262(19) 0.049(3) 0.035(2) -0.004(2) 0.0085(17) -0.0059(18)
C1B 0.025(3) 0.047(4) 0.029(3) 0.005(3) -0.004(2) 0.000(3)
C2B 0.026(3) 0.046(3) 0.034(3) 0.011(3) 0.000(2) -0.009(3)
C6B 0.026(3) 0.057(4) 0.041(3) 0.005(3) -0.003(3) 0.004(3)
C5B 0.025(3) 0.109(6) 0.031(3) 0.019(4) 0.001(3) -0.010(4)
C4B 0.046(4) 0.070(5) 0.036(4) 0.014(3) 0.004(3) -0.029(4)
C3B 0.045(4) 0.052(4) 0.048(4) 0.007(3) -0.013(3) -0.015(3)
C21B 0.028(3) 0.034(3) 0.035(3) 0.003(2) -0.009(2) -0.004(2)
N22B 0.020(2) 0.039(3) 0.037(3) 0.005(2) 0.0054(19) -0.002(2)
C24B 0.048(4) 0.058(4) 0.046(4) -0.007(3) 0.007(3) -0.025(3)
O23B 0.0281(19) 0.043(2) 0.0269(19) -0.0065(17) -0.0013(16) -0.0106(17)
O1C 0.0245(18) 0.039(2) 0.0194(17) 0.0021(15) 0.0016(14) -0.0066(16)
C1C 0.024(3) 0.034(3) 0.031(3) 0.000(2) 0.005(2) 0.002(2)
C2C 0.029(3) 0.033(3) 0.029(3) -0.002(2) 0.009(2) -0.001(2)
C6C 0.035(3) 0.042(3) 0.027(3) -0.002(2) 0.007(2) -0.007(3)
C5C 0.040(3) 0.043(3) 0.050(4) 0.012(3) 0.019(3) -0.001(3)
C4C 0.048(4) 0.064(4) 0.024(3) 0.011(3) 0.005(3) 0.014(3)
C3C 0.043(3) 0.038(3) 0.026(3) -0.002(2) 0.005(2) 0.002(3)
C21C 0.041(3) 0.026(3) 0.021(3) -0.004(2) -0.001(2) 0.002(2)
C24C 0.070(5) 0.037(4) 0.031(3) -0.009(3) 0.011(3) -0.007(3)
N22C 0.029(2) 0.027(2) 0.027(2) 0.0019(19) 0.0024(19) -0.0036(19)
O23C 0.0309(19) 0.0270(19) 0.029(2) -0.0045(16) 0.0079(15) -0.0004(16)
O123 0.0218(17) 0.0262(18) 0.0242(18) -0.0028(14) 0.0007(14) -0.0015(15)
O1D 0.0281(19) 0.0287(19) 0.031(2) -0.0045(16) -0.0037(16) -0.0084(15)
C2D 0.036(3) 0.046(4) 0.056(4) -0.022(3) 0.000(3) -0.011(3)
O1E 0.060(3) 0.042(3) 0.053(3) 0.008(2) 0.003(2) 0.015(2)

loop_
_atom_type_symbol
_atom_type_description
_atom_type_scat_dispersion_real
_atom_type_scat_dispersion_imag
_atom_type_scat_source
C C 0.0033 0.0016 'International Tables Vol C Tables 4.2.6.8 and 6.1.1.4'
H H 0.0000 0.0000 'International Tables Vol C Tables 4.2.6.8 and 6.1.1.4'
N N 0.0061 0.0033 'International Tables Vol C Tables 4.2.6.8 and 6.1.1.4'
O O 0.0106 0.0060 'International Tables Vol C Tables 4.2.6.8 and 6.1.1.4'
Mn Mn 0.3368 0.7283 'International Tables Vol C Tables 4.2.6.8 and 6.1.1.4'

loop_
_geom_angle_atom_site_label_1
_geom_angle_atom_site_label_2
_geom_angle_atom_site_label_3
_geom_angle
_geom_angle_site_symmetry_1
_geom_angle_site_symmetry_3
_geom_angle_publ_flag
O23B Mn1 O123 93.04(15) . . ?
O23B Mn1 O123 170.09(16) . 11_665 ?
O123 Mn1 O123 95.83(19) . 11_665 ?
O23B Mn1 O1D 91.31(15) . . ?
O123 Mn1 O1D 159.79(15) . . ?
O123 Mn1 O1D 78.85(14) 11_665 . ?
O23B Mn1 O22A 89.26(16) . . ?
O123 Mn1 O22A 107.25(15) . . ?
O123 Mn1 O22A 92.32(15) 11_665 . ?
O1D Mn1 O22A 92.53(15) . . ?
O23B Mn1 O23C 83.96(15) . 11_665 ?
O123 Mn1 O23C 76.35(13) . 11_665 ?
O123 Mn1 O23C 93.82(13) 11_665 11_665 ?
O1D Mn1 O23C 84.50(13) . 11_665 ?
O22A Mn1 O23C 172.53(14) . 11_665 ?
O23B Mn1 Mn2 129.83(11) . 11_665 ?
O123 Mn1 Mn2 136.95(10) . 11_665 ?
O123 Mn1 Mn2 41.13(10) 11_665 11_665 ?
O1D Mn1 Mn2 41.00(10) . 11_665 ?
O22A Mn1 Mn2 80.60(11) . 11_665 ?
O23C Mn1 Mn2 101.35(9) 11_665 11_665 ?
O23B Mn1 Mn2 60.27(11) . . ?
O123 Mn1 Mn2 33.26(10) . . ?
O123 Mn1 Mn2 128.93(10) 11_665 . ?
O1D Mn1 Mn2 148.71(11) . . ?
O22A Mn1 Mn2 99.38(11) . . ?
O23C Mn1 Mn2 80.00(8) 11_665 . ?
Mn2 Mn1 Mn2 169.81(3) 11_665 . ?
O1B Mn2 O1D 97.33(17) . 6_566 ?
O1B Mn2 O123 171.73(17) . . ?
O1D Mn2 O123 80.01(15) 6_566 . ?
O1B Mn2 N22B 90.83(18) . . ?
O1D Mn2 N22B 171.23(17) 6_566 . ?
O123 Mn2 N22B 91.47(16) . . ?
O1B Mn2 O21A 94.22(17) . 6_566 ?
O1D Mn2 O21A 91.98(16) 6_566 6_566 ?
O123 Mn2 O21A 93.69(15) . 6_566 ?
N22B Mn2 O21A 90.62(18) . 6_566 ?
O1B Mn2 O1C 91.32(15) . . ?
O1D Mn2 O1C 92.49(14) 6_566 . ?
O123 Mn2 O1C 81.02(13) . . ?
N22B Mn2 O1C 84.08(16) . . ?
O21A Mn2 O1C 172.38(14) 6_566 . ?
O1B Mn2 Mn1 138.30(13) . 6_566 ?
O1D Mn2 Mn1 42.11(11) 6_566 6_566 ?
O123 Mn2 Mn1 41.23(10) . 6_566 ?
N22B Mn2 Mn1 130.35(13) . 6_566 ?
O21A Mn2 Mn1 80.91(11) 6_566 6_566 ?
O1C Mn2 Mn1 98.36(9) . 6_566 ?
O1B Mn2 Mn1 150.86(13) . . ?
O1D Mn2 Mn1 111.74(11) 6_566 . ?
O123 Mn2 Mn1 33.22(10) . . ?
N22B Mn2 Mn1 60.28(12) . . ?
O21A Mn2 Mn1 83.13(11) 6_566 . ?
O1C Mn2 Mn1 89.48(8) . . ?
Mn1 Mn2 Mn1 70.13(3) 6_566 . ?
O333 Mn3 O1C 171.29(18) . . ?
O333 Mn3 O23C 90.79(12) . 11_665 ?
O1C Mn3 O23C 93.41(15) . 11_665 ?
O333 Mn3 N22C 87.76(13) . . ?
O1C Mn3 N22C 86.72(17) . . ?
O23C Mn3 N22C 169.48(17) 11_665 . ?
O333 Mn3 O1E 93.5(2) . . ?
O1C Mn3 O1E 93.81(17) . . ?
O23C Mn3 O1E 94.46(17) 11_665 . ?
N22C Mn3 O1E 96.03(18) . . ?
O333 Mn3 O123 90.27(19) . . ?
O1C Mn3 O123 83.09(13) . . ?
O23C Mn3 O123 78.63(14) 11_665 . ?
N22C Mn3 O123 90.95(15) . . ?
O1E Mn3 O123 172.20(16) . . ?
Mn3 O333 Mn3 119.06(6) . 6_566 ?
Mn3 O333 Mn3 119.07(6) . 11_665 ?
Mn3 O333 Mn3 119.07(6) 6_566 11_665 ?
O22A C2A O21A 125.6(6) . . ?
O22A C2A C1A 119.1(5) . . ?
O21A C2A C1A 115.3(5) . . ?
C2A C1A H1A1 109.5 . . ?
C2A C1A H1A2 109.5 . . ?
H1A1 C1A H1A2 109.5 . . ?
C2A C1A H1A3 109.5 . . ?
H1A1 C1A H1A3 109.5 . . ?
H1A2 C1A H1A3 109.5 . . ?
C2A O22A Mn1 126.9(4) . . ?
C2A O21A Mn2 125.9(4) . 11_665 ?
C1B O1B Mn2 127.1(4) . . ?
O1B C1B C6B 117.4(5) . . ?
O1B C1B C2B 123.7(5) . . ?
C6B C1B C2B 118.9(5) . . ?
C3B C2B C1B 117.2(5) . . ?
C3B C2B C21B 119.5(6) . . ?
C1B C2B C21B 123.1(5) . . ?
C5B C6B C1B 120.0(6) . . ?
C5B C6B H6B 120.0 . . ?
C1B C6B H6B 120.0 . . ?
C4B C5B C6B 121.7(6) . . ?
C4B C5B H5B 119.2 . . ?
C6B C5B H5B 119.2 . . ?
C3B C4B C5B 120.6(6) . . ?
C3B C4B H4B 119.7 . . ?
C5B C4B H4B 119.7 . . ?
C4B C3B C2B 121.6(7) . . ?
C4B C3B H3B 119.2 . . ?
C2B C3B H3B 119.2 . . ?
N22B C21B C24B 119.4(5) . . ?
N22B C21B C2B 119.6(5) . . ?
C24B C21B C2B 121.0(5) . . ?
C21B N22B O23B 116.4(5) . . ?
C21B N22B Mn2 129.5(4) . . ?
O23B N22B Mn2 113.9(3) . . ?
C21B C24B H24A 109.5 . . ?
C21B C24B H24B 109.5 . . ?
H24A C24B H24B 109.5 . . ?
C21B C24B H24C 109.5 . . ?
H24A C24B H24C 109.5 . . ?
H24B C24B H24C 109.5 . . ?
N22B O23B Mn1 120.7(3) . . ?
C1C O1C Mn3 118.6(3) . . ?
C1C O1C Mn2 125.2(3) . . ?
Mn3 O1C Mn2 97.50(14) . . ?
O1C C1C C2C 123.1(5) . . ?
O1C C1C C6C 117.6(5) . . ?
C2C C1C C6C 119.3(5) . . ?
C3C C2C C1C 119.9(5) . . ?
C3C C2C C21C 120.0(5) . . ?
C1C C2C C21C 120.1(5) . . ?
C5C C6C C1C 118.5(6) . . ?
C5C C6C H6C 120.7 . . ?
C1C C6C H6C 120.7 . . ?
C4C C5C C6C 122.0(6) . . ?
C4C C5C H5C 119.0 . . ?
C6C C5C H5C 119.0 . . ?
C3C C4C C5C 118.6(6) . . ?
C3C C4C H4C 120.7 . . ?
C5C C4C H4C 120.7 . . ?
C2C C3C C4C 121.6(6) . . ?
C2C C3C H3C 119.2 . . ?
C4C C3C H3C 119.2 . . ?
N22C C21C C2C 118.8(5) . . ?
N22C C21C C24C 120.0(5) . . ?
C2C C21C C24C 121.2(5) . . ?
C21C C24C H24D 109.5 . . ?
C21C C24C H24E 109.5 . . ?
H24D C24C H24E 109.5 . . ?
C21C C24C H24F 109.5 . . ?
H24D C24C H24F 109.5 . . ?
H24E C24C H24F 109.5 . . ?
C21C N22C O23C 117.8(4) . . ?
C21C N22C Mn3 127.1(4) . . ?
O23C N22C Mn3 113.9(3) . . ?
N22C O23C Mn3 113.0(3) . 6_566 ?
N22C O23C Mn1 102.8(3) . 6_566 ?
Mn3 O23C Mn1 99.24(14) 6_566 6_566 ?
Mn1 O123 Mn2 113.52(16) . . ?
Mn1 O123 Mn1 132.44(18) . 6_566 ?
Mn2 O123 Mn1 97.64(16) . 6_566 ?
Mn1 O123 Mn3 102.67(15) . . ?
Mn2 O123 Mn3 97.92(14) . . ?
Mn1 O123 Mn3 107.73(14) 6_566 . ?
C2D O1D Mn2 122.6(4) . 11_665 ?
C2D O1D Mn1 127.1(3) . . ?
Mn2 O1D Mn1 96.89(15) 11_665 . ?
O1D C2D H2D1 109.5 . . ?
O1D C2D H2D2 109.5 . . ?
H2D1 C2D H2D2 109.5 . . ?
O1D C2D H2D3 109.5 . . ?
H2D1 C2D H2D3 109.5 . . ?
H2D2 C2D H2D3 109.5 . . ?
C2E O1E Mn3 143.8(12) . . ?
C2E O1E H1E1 96.6 . . ?
Mn3 O1E H1E1 109.3 . . ?
C2E O1E H1E2 84.1 . . ?
Mn3 O1E H1E2 109.2 . . ?
H1E1 O1E H1E2 109.5 . . ?
O1E C2E H1E2 34.5 . . ?
O1E C2E H2E1 109.5 . . ?
H1E2 C2E H2E1 95.1 . . ?
O1E C2E H2E2 109.5 . . ?
H1E2 C2E H2E2 143.2 . . ?
H2E1 C2E H2E2 109.5 . . ?
O1E C2E H2E3 109.5 . . ?
H1E2 C2E H2E3 86.3 . . ?
H2E1 C2E H2E3 109.5 . . ?
H2E2 C2E H2E3 109.5 . . ?
O1S O1S O1S 60.000(6) 6_566 11_665 ?

loop_
_geom_bond_atom_site_label_1
_geom_bond_atom_site_label_2
_geom_bond_distance
_geom_bond_site_symmetry_2
_geom_bond_publ_flag
Mn1 O23B 1.891(4) . ?
Mn1 O123 1.924(3) . ?
Mn1 O123 1.931(4) 11_665 ?
Mn1 O1D 1.961(4) . ?
Mn1 O22A 2.118(4) . ?
Mn1 O23C 2.495(4) 11_665 ?
Mn1 Mn2 2.9036(12) 11_665 ?
Mn1 Mn2 3.2209(12) . ?
Mn2 O1B 1.856(4) . ?
Mn2 O1D 1.918(4) 6_566 ?
Mn2 O123 1.927(3) . ?
Mn2 N22B 1.986(5) . ?
Mn2 O21A 2.126(4) 6_566 ?
Mn2 O1C 2.448(4) . ?
Mn2 Mn1 2.9034(12) 6_566 ?
Mn3 O333 1.8797(9) . ?
Mn3 O1C 1.886(3) . ?
Mn3 O23C 1.930(3) 11_665 ?
Mn3 N22C 1.993(5) . ?
Mn3 O1E 2.138(4) . ?
Mn3 O123 2.402(3) . ?
O333 Mn3 1.8798(9) 6_566 ?
O333 Mn3 1.8798(10) 11_665 ?
C2A O22A 1.246(7) . ?
C2A O21A 1.252(7) . ?
C2A C1A 1.514(9) . ?
C1A H1A1 0.9800 . ?
C1A H1A2 0.9800 . ?
C1A H1A3 0.9800 . ?
O21A Mn2 2.126(4) 11_665 ?
O1B C1B 1.325(7) . ?
C1B C6B 1.393(8) . ?
C1B C2B 1.432(9) . ?
C2B C3B 1.431(8) . ?
C2B C21B 1.484(8) . ?
C6B C5B 1.388(9) . ?
C6B H6B 0.9500 . ?
C5B C4B 1.345(10) . ?
C5B H5B 0.9500 . ?
C4B C3B 1.344(9) . ?
C4B H4B 0.9500 . ?
C3B H3B 0.9500 . ?
C21B N22B 1.286(7) . ?
C21B C24B 1.474(8) . ?
N22B O23B 1.343(6) . ?
C24B H24A 0.9800 . ?
C24B H24B 0.9800 . ?
C24B H24C 0.9800 . ?
O1C C1C 1.356(6) . ?
C1C C2C 1.404(8) . ?
C1C C6C 1.404(8) . ?
C2C C3C 1.371(8) . ?
C2C C21C 1.465(8) . ?
C6C C5C 1.386(9) . ?
C6C H6C 0.9500 . ?
C5C C4C 1.385(9) . ?
C5C H5C 0.9500 . ?
C4C C3C 1.373(9) . ?
C4C H4C 0.9500 . ?
C3C H3C 0.9500 . ?
C21C N22C 1.304(7) . ?
C21C C24C 1.507(8) . ?
C24C H24D 0.9800 . ?
C24C H24E 0.9800 . ?
C24C H24F 0.9800 . ?
N22C O23C 1.368(5) . ?
O23C Mn3 1.930(3) 6_566 ?
O23C Mn1 2.495(4) 6_566 ?
O123 Mn1 1.931(4) 6_566 ?
O1D C2D 1.411(7) . ?
O1D Mn2 1.919(4) 11_665 ?
C2D H2D1 0.9800 . ?
C2D H2D2 0.9800 . ?
C2D H2D3 0.9800 . ?
O1E C2E 1.319(10) . ?
O1E H1E1 0.8499 . ?
O1E H1E2 0.8498 . ?
C2E H1E2 1.4939 . ?
C2E H2E1 0.9800 . ?
C2E H2E2 0.9800 . ?
C2E H2E3 0.9800 . ?
O1S O1S 0.93(3) 6_566 ?
O1S O1S 0.93(3) 11_665 ?
